data_7243633
loop_
_publ_author_name
'Tominaga, Masahide'
'Shinkawa, Shoyo'
'Hyodo, Tadashi'
'Yamaguchi, Kentaro'

_publ_section_title
;
 Dynamic behavior of macrocycle-based organic frameworks in single-crystal
 to single-crystal guest exchanges
;
_journal_issue 40
_journal_name_full CrystEngComm
_journal_page_first 7039
_journal_page_last 7043
_journal_paper_doi 10.1039/D1CE01003D
_journal_volume 23
_journal_year 2021
_chemical_formula_sum 'C68 H76 Br4 N4 O12'
_chemical_formula_weight 1460.96
_space_group_crystal_system triclinic
_space_group_IT_number 2
_space_group_name_Hall '-P 1'
_space_group_name_H-M_alt 'P -1'
_atom_sites_solution_hydrogens geom
_audit_creation_method SHELXL-2018/3
_audit_update_record
;
2021-07-27 deposited with the CCDC.	2021-09-23 downloaded from the CCDC.
;
_cell_angle_alpha 83.978(3)
_cell_angle_beta 66.041(3)
_cell_angle_gamma 86.807(3)
_cell_formula_units_Z 1
_cell_length_a 11.3807(8)
_cell_length_b 11.6442(8)
_cell_length_c 13.1925(9)
_cell_measurement_reflns_used 9742
_cell_measurement_temperature 100(2)
_cell_measurement_theta_max 78.44
_cell_measurement_theta_min 3.61
_cell_volume 1588.64(19)
_computing_cell_refinement 'SAINT (Bruker AXS, 2015)'
_computing_data_collection 'APEX3 (Bruker AXS, 2015)'
_computing_data_reduction 'SAINT (Bruker AXS, 2015)'
_computing_molecular_graphics 'ORTEP-3 for Windows (Farrugia, 1997)'
_computing_publication_material 'SHELXLE (H\"ubschle et al., 2011)'
_computing_structure_refinement 'SHELXL-2018/3 (Sheldrick, 2018)'
_computing_structure_solution 'SHELXT 2014/5 (Sheldrick, 2015)'
_diffrn_ambient_temperature 100(2)
_diffrn_detector_area_resol_mean 10.24
_diffrn_measured_fraction_theta_full 0.971
_diffrn_measured_fraction_theta_max 0.912
_diffrn_measurement_device_type 'BrukerD8 goniometer'
_diffrn_measurement_method 'omega and phi scans'
_diffrn_radiation_type CuK\a
_diffrn_radiation_wavelength 1.54178
_diffrn_reflns_av_R_equivalents 0.0533
_diffrn_reflns_av_unetI/netI 0.0424
_diffrn_reflns_Laue_measured_fraction_full 0.971
_diffrn_reflns_Laue_measured_fraction_max 0.912
_diffrn_reflns_limit_h_max 14
_diffrn_reflns_limit_h_min -14
_diffrn_reflns_limit_k_max 14
_diffrn_reflns_limit_k_min -14
_diffrn_reflns_limit_l_max 16
_diffrn_reflns_limit_l_min -16
_diffrn_reflns_number 23153
_diffrn_reflns_point_group_measured_fraction_full 0.971
_diffrn_reflns_point_group_measured_fraction_max 0.912
_diffrn_reflns_theta_full 67.679
_diffrn_reflns_theta_max 79.754
_diffrn_reflns_theta_min 3.681
_diffrn_source 'rotating-anode X-ray tube'
_exptl_absorpt_coefficient_mu 3.632
_exptl_absorpt_correction_T_max 0.8357
_exptl_absorpt_correction_T_min 0.6985
_exptl_absorpt_correction_type empirical
_exptl_absorpt_process_details 'SADABS Sheldrick 1996'
_exptl_crystal_colour colourless
_exptl_crystal_density_diffrn 1.527
_exptl_crystal_description prismatic
_exptl_crystal_F_000 748
_exptl_crystal_size_max 0.120
_exptl_crystal_size_mid 0.050
_exptl_crystal_size_min 0.050
_refine_diff_density_max 0.701
_refine_diff_density_min -0.659
_refine_diff_density_rms 0.080
_refine_ls_extinction_method none
_refine_ls_goodness_of_fit_ref 1.036
_refine_ls_hydrogen_treatment constr
_refine_ls_matrix_type full
_refine_ls_number_parameters 397
_refine_ls_number_reflns 6312
_refine_ls_number_restraints 0
_refine_ls_restrained_S_all 1.036
_refine_ls_R_factor_all 0.0458
_refine_ls_R_factor_gt 0.0378
_refine_ls_shift/su_max 0.001
_refine_ls_shift/su_mean 0.000
_refine_ls_structure_factor_coef Fsqd
_refine_ls_weighting_details 'w=1/[\s^2^(Fo^2^)+(0.0370P)^2^+2.2768P] where P=(Fo^2^+2Fc^2^)/3'
_refine_ls_weighting_scheme calc
_refine_ls_wR_factor_gt 0.0939
_refine_ls_wR_factor_ref 0.0976
_reflns_Friedel_coverage 0.000
_reflns_number_gt 5401
_reflns_number_total 6312
_reflns_threshold_expression 'I > 2\s(I)'
_cod_data_source_file d1ce01003d2.cif
_cod_data_source_block 1c
_cod_depositor_comments 'Adding full bibliography for 7243631--7243635.cif.'
_cod_database_code 7243633
_shelx_shelxl_version_number 2018/3
_shelx_space_group_comment
;
The symmetry employed for this shelxl refinement is uniquely defined
by the following loop, which should always be used as a source of
symmetry information in preference to the above space-group names.
They are only intended as comments.
;
_shelx_estimated_absorpt_t_min 0.670
_shelx_estimated_absorpt_t_max 0.839

loop_
_space_group_symop_operation_xyz
'x, y, z'
'-x, -y, -z'

loop_
_atom_site_label
_atom_site_type_symbol
_atom_site_fract_x
_atom_site_fract_y
_atom_site_fract_z
_atom_site_U_iso_or_equiv
_atom_site_adp_type
_atom_site_occupancy
_atom_site_site_symmetry_order
_atom_site_calc_flag
_atom_site_refinement_flags_posn
_atom_site_refinement_flags_adp
_atom_site_refinement_flags_occupancy
_atom_site_disorder_assembly
_atom_site_disorder_group
C1 C 1.3413(3) -0.0191(3) 0.3300(2) 0.0260(6) Uani 1 1 d . . . . .
H1A H 1.293486 -0.068367 0.399219 0.031 Uiso 1 1 calc R U . . .
H1AB H 1.433948 -0.038726 0.305191 0.031 Uiso 1 1 calc R U . . .
C2 C 1.2954(3) -0.0412(2) 0.2399(2) 0.0230(6) Uani 1 1 d . . . . .
H2 H 1.309620 -0.124471 0.225395 0.028 Uiso 1 1 calc R U . . .
C3 C 1.1518(3) -0.0111(2) 0.2789(2) 0.0214(6) Uani 1 1 d . . . . .
H3A H 1.122330 -0.025932 0.220508 0.026 Uiso 1 1 calc R U . . .
H3AB H 1.102521 -0.061207 0.347043 0.026 Uiso 1 1 calc R U . . .
C4 C 1.1258(2) 0.1157(2) 0.3033(2) 0.0184(5) Uani 1 1 d . . . . .
C5 C 1.1750(3) 0.1371(2) 0.3930(2) 0.0217(6) Uani 1 1 d . . . . .
H5A H 1.160150 0.219093 0.409162 0.026 Uiso 1 1 calc R U . . .
H5AB H 1.126882 0.088659 0.462659 0.026 Uiso 1 1 calc R U . . .
C6 C 1.3188(3) 0.1079(3) 0.3525(2) 0.0233(6) Uani 1 1 d . . . . .
H6 H 1.349390 0.122638 0.411013 0.028 Uiso 1 1 calc R U . . .
C7 C 0.9833(3) 0.1483(2) 0.3410(2) 0.0191(5) Uani 1 1 d . . . . .
C8 C 0.8951(3) 0.0740(2) 0.3355(2) 0.0206(6) Uani 1 1 d . . . . .
H8 H 0.923506 0.000670 0.308241 0.025 Uiso 1 1 calc R U . . .
C9 C 0.7659(3) 0.1053(2) 0.3692(2) 0.0214(6) Uani 1 1 d . . . . .
C10 C 0.7216(3) 0.2104(2) 0.4107(2) 0.0226(6) Uani 1 1 d . . . . .
C11 C 0.8071(3) 0.2860(3) 0.4165(2) 0.0277(6) Uani 1 1 d . . . . .
H11 H 0.777855 0.359002 0.444398 0.033 Uiso 1 1 calc R U . . .
C12 C 0.9368(3) 0.2550(3) 0.3814(2) 0.0257(6) Uani 1 1 d . . . . .
H12 H 0.995114 0.308109 0.384989 0.031 Uiso 1 1 calc R U . . .
C13 C 0.5452(3) 0.3211(2) 0.3985(2) 0.0207(6) Uani 1 1 d . . . . .
C14 C 0.6166(3) 0.3698(2) 0.2913(2) 0.0213(6) Uani 1 1 d . . . . .
H14 H 0.703142 0.345376 0.252413 0.026 Uiso 1 1 calc R U . . .
C15 C 0.3721(3) 0.4317(2) 0.4085(2) 0.0217(6) Uani 1 1 d . . . . .
H15 H 0.285360 0.455704 0.447171 0.026 Uiso 1 1 calc R U . . .
C16 C 0.4438(3) 0.4818(2) 0.3017(2) 0.0196(5) Uani 1 1 d . . . . .
C17 C 0.4530(3) 0.6277(2) 0.1580(2) 0.0218(6) Uani 1 1 d . . . . .
C18 C 0.4221(3) 0.6177(3) 0.0686(2) 0.0241(6) Uani 1 1 d . . . . .
H18 H 0.358393 0.564760 0.075158 0.029 Uiso 1 1 calc R U . . .
C19 C 0.4842(3) 0.6851(3) -0.0314(2) 0.0227(6) Uani 1 1 d . . . . .
H19 H 0.461393 0.678096 -0.092159 0.027 Uiso 1 1 calc R U . . .
C20 C 0.5789(3) 0.7626(2) -0.0437(2) 0.0199(5) Uani 1 1 d . . . . .
C21 C 0.6084(3) 0.7715(2) 0.0480(2) 0.0206(6) Uani 1 1 d . . . . .
H21 H 0.673176 0.823170 0.041841 0.025 Uiso 1 1 calc R U . . .
C22 C 0.5447(3) 0.7060(2) 0.1480(2) 0.0200(6) Uani 1 1 d . . . . .
C23 C 0.6505(2) 0.8371(2) -0.1525(2) 0.0181(5) Uani 1 1 d . . . . .
C24 C 0.6060(3) 0.8165(3) -0.2448(2) 0.0217(6) Uani 1 1 d . . . . .
H24A H 0.619298 0.734126 -0.259596 0.026 Uiso 1 1 calc R U . . .
H24B H 0.513037 0.834779 -0.219684 0.026 Uiso 1 1 calc R U . . .
C25 C 0.6295(3) 0.9661(2) -0.1324(2) 0.0206(5) Uani 1 1 d . . . . .
H25A H 0.536772 0.985844 -0.106157 0.025 Uiso 1 1 calc R U . . .
H25B H 0.658533 0.981751 -0.073955 0.025 Uiso 1 1 calc R U . . .
C26 C 0.7963(2) 0.8087(2) -0.1951(2) 0.0175(5) Uani 1 1 d . . . . .
H26A H 0.826989 0.821602 -0.136950 0.021 Uiso 1 1 calc R U . . .
H26B H 0.811036 0.726198 -0.209334 0.021 Uiso 1 1 calc R U . . .
N1 N 0.4241(2) 0.3507(2) 0.45676(18) 0.0221(5) Uani 1 1 d . . . . .
N2 N 0.5635(2) 0.4515(2) 0.24238(18) 0.0206(5) Uani 1 1 d . . . . .
O1 O 0.59056(18) 0.23533(18) 0.45344(16) 0.0274(5) Uani 1 1 d . . . . .
O2 O 0.38144(18) 0.56434(18) 0.25860(15) 0.0251(4) Uani 1 1 d . . . . .
Br1 Br 0.64947(3) 0.00056(3) 0.36167(3) 0.03441(10) Uani 1 1 d . . . . .
Br2 Br 0.57873(3) 0.72710(3) 0.27406(2) 0.02820(10) Uani 1 1 d . . . . .
C1A C 0.8750(4) 0.4912(4) 0.0108(3) 0.0507(10) Uani 1 1 d . . . A 1
H1AA H 0.782612 0.511454 0.048264 0.061 Uiso 1 1 calc R U . A 1
H1AC H 0.885840 0.444269 -0.050887 0.061 Uiso 1 1 calc R U . A 1
C2A C 1.0489(4) 0.4010(4) 0.0351(3) 0.0531(11) Uani 1 1 d . . . A 1
H2AA H 1.064590 0.351812 -0.026095 0.064 Uiso 1 1 calc R U . A 1
H2AB H 1.078060 0.357410 0.089483 0.064 Uiso 1 1 calc R U . A 1
O1A O 0.9154(2) 0.4255(2) 0.08800(19) 0.0415(6) Uani 1 1 d . . . A 1
C1B C 0.8690(5) 0.9977(4) 0.0597(4) 0.0680(13) Uani 1 1 d . . . B 2
H1BA H 0.861641 0.960484 0.132967 0.082 Uiso 1 1 calc R U . B 2
H1BB H 0.781130 1.017514 0.064727 0.082 Uiso 1 1 calc R U . B 2
C2B C 1.0547(5) 0.8945(4) -0.0326(3) 0.0599(12) Uani 1 1 d . . . B 2
H2BA H 1.096875 0.841994 -0.091944 0.072 Uiso 1 1 calc R U . B 2
H2BB H 1.052304 0.854558 0.038289 0.072 Uiso 1 1 calc R U . B 2
O1B O 0.9280(3) 0.9198(3) -0.0227(3) 0.0665(9) Uani 1 1 d . . . B 2
C1C C 1.0868(3) 0.6904(3) 0.3148(3) 0.0363(8) Uani 1 1 d . . . C 3
H1CA H 1.049257 0.734789 0.380999 0.044 Uiso 1 1 calc R U . C 3
H1CB H 1.181090 0.701128 0.281589 0.044 Uiso 1 1 calc R U . C 3
C2C C 1.0576(3) 0.5645(3) 0.3494(3) 0.0316(7) Uani 1 1 d . . . C 3
H2CA H 1.099310 0.519558 0.283884 0.038 Uiso 1 1 calc R U . C 3
H2CB H 1.092964 0.536621 0.405007 0.038 Uiso 1 1 calc R U . C 3
C3C C 0.8705(3) 0.5895(3) 0.3167(2) 0.0312(7) Uani 1 1 d . . . C 3
H3CA H 0.776263 0.578689 0.349641 0.037 Uiso 1 1 calc R U . C 3
H3CB H 0.908339 0.545263 0.250315 0.037 Uiso 1 1 calc R U . C 3
C4C C 0.8997(3) 0.7152(3) 0.2826(3) 0.0390(8) Uani 1 1 d . . . C 3
H4CA H 0.863981 0.743448 0.227350 0.047 Uiso 1 1 calc R U . C 3
H4CB H 0.858300 0.759734 0.348394 0.047 Uiso 1 1 calc R U . C 3
O1C O 1.0351(2) 0.7331(2) 0.2354(2) 0.0407(6) Uani 1 1 d . . . C 3
O2C O 0.92211(19) 0.54687(19) 0.39618(17) 0.0291(5) Uani 1 1 d . . . C 3

loop_
_atom_site_aniso_label
_atom_site_aniso_U_11
_atom_site_aniso_U_22
_atom_site_aniso_U_33
_atom_site_aniso_U_23
_atom_site_aniso_U_13
_atom_site_aniso_U_12
C1 0.0208(14) 0.0280(16) 0.0254(14) 0.0113(12) -0.0088(12) 0.0002(12)
C2 0.0210(14) 0.0188(14) 0.0244(14) 0.0039(11) -0.0061(11) 0.0020(11)
C3 0.0183(13) 0.0193(14) 0.0237(13) 0.0032(11) -0.0068(11) -0.0009(11)
C4 0.0166(13) 0.0188(13) 0.0178(12) 0.0025(10) -0.0059(10) -0.0014(11)
C5 0.0239(14) 0.0232(14) 0.0169(12) 0.0028(11) -0.0080(11) -0.0024(12)
C6 0.0226(14) 0.0299(16) 0.0194(13) 0.0076(11) -0.0125(11) -0.0027(12)
C7 0.0177(13) 0.0194(14) 0.0174(12) 0.0045(10) -0.0058(10) 0.0008(11)
C8 0.0209(13) 0.0223(14) 0.0189(12) 0.0004(11) -0.0089(11) 0.0018(11)
C9 0.0187(13) 0.0276(15) 0.0154(12) 0.0047(11) -0.0059(10) -0.0012(11)
C10 0.0190(13) 0.0270(15) 0.0157(12) 0.0062(11) -0.0033(10) 0.0051(12)
C11 0.0293(16) 0.0188(14) 0.0292(15) 0.0007(12) -0.0075(13) 0.0054(12)
C12 0.0240(15) 0.0205(14) 0.0296(15) 0.0019(12) -0.0087(12) 0.0001(12)
C13 0.0183(13) 0.0219(14) 0.0195(13) 0.0023(11) -0.0063(11) 0.0023(11)
C14 0.0165(13) 0.0249(15) 0.0181(12) 0.0044(11) -0.0040(11) 0.0005(11)
C15 0.0191(13) 0.0243(15) 0.0172(12) 0.0042(11) -0.0045(11) 0.0024(11)
C16 0.0187(13) 0.0211(14) 0.0186(12) 0.0032(10) -0.0084(11) 0.0007(11)
C17 0.0157(13) 0.0252(15) 0.0191(13) 0.0060(11) -0.0037(11) 0.0020(11)
C18 0.0204(14) 0.0275(15) 0.0248(14) 0.0068(12) -0.0108(12) -0.0068(12)
C19 0.0223(14) 0.0292(15) 0.0179(12) 0.0048(11) -0.0106(11) -0.0045(12)
C20 0.0173(13) 0.0218(14) 0.0191(12) 0.0034(11) -0.0074(11) 0.0011(11)
C21 0.0217(13) 0.0188(14) 0.0229(13) 0.0034(11) -0.0115(11) -0.0023(11)
C22 0.0211(13) 0.0229(14) 0.0167(12) 0.0021(10) -0.0097(11) 0.0037(11)
C23 0.0173(13) 0.0195(13) 0.0177(12) 0.0041(10) -0.0082(10) -0.0018(11)
C24 0.0222(14) 0.0255(15) 0.0195(13) 0.0063(11) -0.0119(11) -0.0043(11)
C25 0.0185(13) 0.0208(14) 0.0190(12) 0.0022(10) -0.0052(10) 0.0011(11)
C26 0.0174(13) 0.0172(13) 0.0183(12) 0.0023(10) -0.0086(10) 0.0008(10)
N1 0.0197(11) 0.0255(13) 0.0162(10) 0.0016(9) -0.0037(9) 0.0036(10)
N2 0.0188(11) 0.0237(12) 0.0162(10) 0.0026(9) -0.0049(9) 0.0001(9)
O1 0.0181(10) 0.0315(11) 0.0216(9) 0.0127(8) -0.0014(8) 0.0068(8)
O2 0.0172(9) 0.0311(11) 0.0205(9) 0.0128(8) -0.0046(8) 0.0003(8)
Br1 0.02089(16) 0.0427(2) 0.0424(2) -0.00576(15) -0.01486(14) -0.00287(14)
Br2 0.04051(19) 0.02665(17) 0.02273(15) 0.00163(12) -0.01911(14) -0.00035(13)
C1A 0.0308(18) 0.084(3) 0.0347(19) 0.0043(19) -0.0131(16) 0.0005(19)
C2A 0.053(2) 0.048(2) 0.048(2) 0.0096(18) -0.0147(19) 0.020(2)
O1A 0.0427(14) 0.0441(14) 0.0298(12) 0.0087(10) -0.0089(11) -0.0048(11)
C1B 0.075(3) 0.074(3) 0.055(3) -0.011(2) -0.022(2) -0.022(3)
C2B 0.086(3) 0.054(3) 0.042(2) -0.0020(19) -0.027(2) -0.015(2)
O1B 0.078(2) 0.070(2) 0.0605(19) -0.0159(16) -0.0320(17) -0.0273(18)
C1C 0.0297(17) 0.0287(17) 0.052(2) 0.0045(15) -0.0195(16) -0.0060(14)
C2C 0.0218(15) 0.0273(16) 0.0417(18) 0.0051(13) -0.0106(13) -0.0021(13)
C3C 0.0260(15) 0.0426(19) 0.0230(14) 0.0052(13) -0.0089(12) -0.0085(14)
C4C 0.0312(17) 0.045(2) 0.0395(18) 0.0122(15) -0.0166(15) -0.0027(15)
O1C 0.0344(13) 0.0391(14) 0.0452(13) 0.0178(11) -0.0165(11) -0.0104(11)
O2C 0.0221(10) 0.0339(12) 0.0287(11) 0.0068(9) -0.0093(9) -0.0047(9)

loop_
_atom_type_symbol
_atom_type_description
_atom_type_scat_dispersion_real
_atom_type_scat_dispersion_imag
_atom_type_scat_source
C C 0.0181 0.0091 'International Tables Vol C Tables 4.2.6.8 and 6.1.1.4'
H H 0.0000 0.0000 'International Tables Vol C Tables 4.2.6.8 and 6.1.1.4'
N N 0.0311 0.0180 'International Tables Vol C Tables 4.2.6.8 and 6.1.1.4'
O O 0.0492 0.0322 'International Tables Vol C Tables 4.2.6.8 and 6.1.1.4'
Br Br -0.6763 1.2805 'International Tables Vol C Tables 4.2.6.8 and 6.1.1.4'

loop_
_geom_angle_atom_site_label_1
_geom_angle_atom_site_label_2
_geom_angle_atom_site_label_3
_geom_angle
_geom_angle_site_symmetry_1
_geom_angle_site_symmetry_3
_geom_angle_publ_flag
C6 C1 C2 109.3(2) . . ?
C6 C1 H1A 109.8 . . ?
C2 C1 H1A 109.8 . . ?
C6 C1 H1AB 109.8 . . ?
C2 C1 H1AB 109.8 . . ?
H1A C1 H1AB 108.3 . . ?
C1 C2 C25 109.9(2) . 2_765 ?
C1 C2 C3 109.7(2) . . ?
C25 C2 C3 109.1(2) 2_765 . ?
C1 C2 H2 109.4 . . ?
C25 C2 H2 109.4 2_765 . ?
C3 C2 H2 109.4 . . ?
C4 C3 C2 111.0(2) . . ?
C4 C3 H3A 109.4 . . ?
C2 C3 H3A 109.4 . . ?
C4 C3 H3AB 109.4 . . ?
C2 C3 H3AB 109.4 . . ?
H3A C3 H3AB 108.0 . . ?
C7 C4 C3 112.0(2) . . ?
C7 C4 C26 108.9(2) . 2_765 ?
C3 C4 C26 108.0(2) . 2_765 ?
C7 C4 C5 110.9(2) . . ?
C3 C4 C5 108.4(2) . . ?
C26 C4 C5 108.5(2) 2_765 . ?
C6 C5 C4 110.2(2) . . ?
C6 C5 H5A 109.6 . . ?
C4 C5 H5A 109.6 . . ?
C6 C5 H5AB 109.6 . . ?
C4 C5 H5AB 109.6 . . ?
H5A C5 H5AB 108.1 . . ?
C1 C6 C5 109.6(2) . . ?
C1 C6 C24 109.4(2) . 2_765 ?
C5 C6 C24 109.8(2) . 2_765 ?
C1 C6 H6 109.4 . . ?
C5 C6 H6 109.4 . . ?
C24 C6 H6 109.4 2_765 . ?
C8 C7 C12 117.2(2) . . ?
C8 C7 C4 121.7(2) . . ?
C12 C7 C4 121.0(2) . . ?
C7 C8 C9 121.1(3) . . ?
C7 C8 H8 119.5 . . ?
C9 C8 H8 119.5 . . ?
C10 C9 C8 120.8(3) . . ?
C10 C9 Br1 119.8(2) . . ?
C8 C9 Br1 119.4(2) . . ?
C9 C10 C11 119.4(3) . . ?
C9 C10 O1 119.7(3) . . ?
C11 C10 O1 120.8(3) . . ?
C10 C11 C12 119.7(3) . . ?
C10 C11 H11 120.1 . . ?
C12 C11 H11 120.1 . . ?
C11 C12 C7 121.8(3) . . ?
C11 C12 H12 119.1 . . ?
C7 C12 H12 119.1 . . ?
N1 C13 O1 113.0(2) . . ?
N1 C13 C14 122.9(2) . . ?
O1 C13 C14 124.0(2) . . ?
N2 C14 C13 120.1(2) . . ?
N2 C14 H14 119.9 . . ?
C13 C14 H14 119.9 . . ?
N1 C15 C16 120.4(2) . . ?
N1 C15 H15 119.8 . . ?
C16 C15 H15 119.8 . . ?
N2 C16 O2 120.6(2) . . ?
N2 C16 C15 123.2(2) . . ?
O2 C16 C15 116.2(2) . . ?
C18 C17 C22 119.4(2) . . ?
C18 C17 O2 117.8(3) . . ?
C22 C17 O2 122.5(2) . . ?
C17 C18 C19 120.2(3) . . ?
C17 C18 H18 119.9 . . ?
C19 C18 H18 119.9 . . ?
C20 C19 C18 121.2(2) . . ?
C20 C19 H19 119.4 . . ?
C18 C19 H19 119.4 . . ?
C19 C20 C21 117.6(2) . . ?
C19 C20 C23 122.8(2) . . ?
C21 C20 C23 119.5(2) . . ?
C22 C21 C20 121.0(3) . . ?
C22 C21 H21 119.5 . . ?
C20 C21 H21 119.5 . . ?
C17 C22 C21 120.5(2) . . ?
C17 C22 Br2 119.37(19) . . ?
C21 C22 Br2 120.1(2) . . ?
C20 C23 C24 112.7(2) . . ?
C20 C23 C25 110.1(2) . . ?
C24 C23 C25 108.0(2) . . ?
C20 C23 C26 109.3(2) . . ?
C24 C23 C26 108.0(2) . . ?
C25 C23 C26 108.6(2) . . ?
C6 C24 C23 110.8(2) 2_765 . ?
C6 C24 H24A 109.5 2_765 . ?
C23 C24 H24A 109.5 . . ?
C6 C24 H24B 109.5 2_765 . ?
C23 C24 H24B 109.5 . . ?
H24A C24 H24B 108.1 . . ?
C2 C25 C23 110.4(2) 2_765 . ?
C2 C25 H25A 109.6 2_765 . ?
C23 C25 H25A 109.6 . . ?
C2 C25 H25B 109.6 2_765 . ?
C23 C25 H25B 109.6 . . ?
H25A C25 H25B 108.1 . . ?
C4 C26 C23 111.5(2) 2_765 . ?
C4 C26 H26A 109.3 2_765 . ?
C23 C26 H26A 109.3 . . ?
C4 C26 H26B 109.3 2_765 . ?
C23 C26 H26B 109.3 . . ?
H26A C26 H26B 108.0 . . ?
C13 N1 C15 116.8(2) . . ?
C16 N2 C14 116.5(2) . . ?
C13 O1 C10 118.8(2) . . ?
C16 O2 C17 118.5(2) . . ?
O1A C1A C2A 110.9(3) . 2_765 ?
O1A C1A H1AA 109.5 . . ?
C2A C1A H1AA 109.5 2_765 . ?
O1A C1A H1AC 109.5 . . ?
C2A C1A H1AC 109.5 2_765 . ?
H1AA C1A H1AC 108.0 . . ?
O1A C2A C1A 111.6(3) . 2_765 ?
O1A C2A H2AA 109.3 . . ?
C1A C2A H2AA 109.3 2_765 . ?
O1A C2A H2AB 109.3 . . ?
C1A C2A H2AB 109.3 2_765 . ?
H2AA C2A H2AB 108.0 . . ?
C2A O1A C1A 109.1(3) . . ?
O1B C1B C2B 110.8(4) . 2_775 ?
O1B C1B H1BA 109.5 . . ?
C2B C1B H1BA 109.5 2_775 . ?
O1B C1B H1BB 109.5 . . ?
C2B C1B H1BB 109.5 2_775 . ?
H1BA C1B H1BB 108.1 . . ?
O1B C2B H2BA 109.4 . . ?
C1B C2B H2BA 109.4 2_775 . ?
O1B C2B H2BB 109.4 . . ?
C1B C2B H2BB 109.4 2_775 . ?
H2BA C2B H2BB 108.0 . . ?
C2B O1B C1B 109.5(3) . . ?
O1C C1C C2C 110.6(3) . . ?
O1C C1C H1CA 109.5 . . ?
C2C C1C H1CA 109.5 . . ?
O1C C1C H1CB 109.5 . . ?
C2C C1C H1CB 109.5 . . ?
H1CA C1C H1CB 108.1 . . ?
O2C C2C C1C 110.5(2) . . ?
O2C C2C H2CA 109.6 . . ?
C1C C2C H2CA 109.6 . . ?
O2C C2C H2CB 109.6 . . ?
C1C C2C H2CB 109.6 . . ?
H2CA C2C H2CB 108.1 . . ?
O2C C3C C4C 110.3(3) . . ?
O2C C3C H3CA 109.6 . . ?
C4C C3C H3CA 109.6 . . ?
O2C C3C H3CB 109.6 . . ?
C4C C3C H3CB 109.6 . . ?
H3CA C3C H3CB 108.1 . . ?
O1C C4C C3C 110.7(3) . . ?
O1C C4C H4CA 109.5 . . ?
C3C C4C H4CA 109.5 . . ?
O1C C4C H4CB 109.5 . . ?
C3C C4C H4CB 109.5 . . ?
H4CA C4C H4CB 108.1 . . ?
C4C O1C C1C 109.4(2) . . ?
C2C O2C C3C 109.6(2) . . ?

loop_
_geom_bond_atom_site_label_1
_geom_bond_atom_site_label_2
_geom_bond_distance
_geom_bond_site_symmetry_2
_geom_bond_publ_flag
C1 C6 1.526(4) . ?
C1 C2 1.528(4) . ?
C1 H1A 0.9900 . ?
C1 H1AB 0.9900 . ?
C2 C25 1.531(4) 2_765 ?
C2 C3 1.533(4) . ?
C2 H2 1.0000 . ?
C3 C4 1.531(4) . ?
C3 H3A 0.9900 . ?
C3 H3AB 0.9900 . ?
C4 C7 1.529(3) . ?
C4 C26 1.547(3) 2_765 ?
C4 C5 1.547(4) . ?
C5 C6 1.531(4) . ?
C5 H5A 0.9900 . ?
C5 H5AB 0.9900 . ?
C6 C24 1.535(4) 2_765 ?
C6 H6 1.0000 . ?
C7 C8 1.389(4) . ?
C7 C12 1.395(4) . ?
C8 C9 1.392(4) . ?
C8 H8 0.9500 . ?
C9 C10 1.377(4) . ?
C9 Br1 1.889(3) . ?
C10 C11 1.379(4) . ?
C10 O1 1.389(3) . ?
C11 C12 1.394(4) . ?
C11 H11 0.9500 . ?
C12 H12 0.9500 . ?
C13 N1 1.323(3) . ?
C13 O1 1.373(3) . ?
C13 C14 1.390(4) . ?
C14 N2 1.345(3) . ?
C14 H14 0.9500 . ?
C15 N1 1.328(3) . ?
C15 C16 1.392(4) . ?
C15 H15 0.9500 . ?
C16 N2 1.316(3) . ?
C16 O2 1.374(3) . ?
C17 C18 1.377(4) . ?
C17 C22 1.381(4) . ?
C17 O2 1.398(3) . ?
C18 C19 1.394(4) . ?
C18 H18 0.9500 . ?
C19 C20 1.392(4) . ?
C19 H19 0.9500 . ?
C20 C21 1.396(4) . ?
C20 C23 1.531(3) . ?
C21 C22 1.386(4) . ?
C21 H21 0.9500 . ?
C22 Br2 1.896(3) . ?
C23 C24 1.541(3) . ?
C23 C25 1.542(4) . ?
C23 C26 1.549(3) . ?
C24 H24A 0.9900 . ?
C24 H24B 0.9900 . ?
C25 H25A 0.9900 . ?
C25 H25B 0.9900 . ?
C26 H26A 0.9900 . ?
C26 H26B 0.9900 . ?
C1A O1A 1.419(4) . ?
C1A C2A 1.493(6) 2_765 ?
C1A H1AA 0.9900 . ?
C1A H1AC 0.9900 . ?
C2A O1A 1.417(4) . ?
C2A H2AA 0.9900 . ?
C2A H2AB 0.9900 . ?
C1B O1B 1.415(5) . ?
C1B C2B 1.494(6) 2_775 ?
C1B H1BA 0.9900 . ?
C1B H1BB 0.9900 . ?
C2B O1B 1.411(6) . ?
C2B H2BA 0.9900 . ?
C2B H2BB 0.9900 . ?
C1C O1C 1.431(4) . ?
C1C C2C 1.503(4) . ?
C1C H1CA 0.9900 . ?
C1C H1CB 0.9900 . ?
C2C O2C 1.427(4) . ?
C2C H2CA 0.9900 . ?
C2C H2CB 0.9900 . ?
C3C O2C 1.432(3) . ?
C3C C4C 1.500(5) . ?
C3C H3CA 0.9900 . ?
C3C H3CB 0.9900 . ?
C4C O1C 1.427(4) . ?
C4C H4CA 0.9900 . ?
C4C H4CB 0.9900 . ?

loop_
_geom_torsion_atom_site_label_1
_geom_torsion_atom_site_label_2
_geom_torsion_atom_site_label_3
_geom_torsion_atom_site_label_4
_geom_torsion
_geom_torsion_site_symmetry_1
_geom_torsion_site_symmetry_2
_geom_torsion_site_symmetry_3
_geom_torsion_site_symmetry_4
_geom_torsion_publ_flag
C6 C1 C2 C25 60.2(3) . . . 2_765 ?
C6 C1 C2 C3 -59.7(3) . . . . ?
C1 C2 C3 C4 59.4(3) . . . . ?
C25 C2 C3 C4 -61.0(3) 2_765 . . . ?
C2 C3 C4 C7 179.3(2) . . . . ?
C2 C3 C4 C26 59.4(3) . . . 2_765 ?
C2 C3 C4 C5 -58.0(3) . . . . ?
C7 C4 C5 C6 -178.1(2) . . . . ?
C3 C4 C5 C6 58.5(3) . . . . ?
C26 C4 C5 C6 -58.6(3) 2_765 . . . ?
C2 C1 C6 C5 60.6(3) . . . . ?
C2 C1 C6 C24 -59.8(3) . . . 2_765 ?
C4 C5 C6 C1 -60.5(3) . . . . ?
C4 C5 C6 C24 59.6(3) . . . 2_765 ?
C3 C4 C7 C8 -9.3(3) . . . . ?
C26 C4 C7 C8 110.1(3) 2_765 . . . ?
C5 C4 C7 C8 -130.6(3) . . . . ?
C3 C4 C7 C12 171.4(2) . . . . ?
C26 C4 C7 C12 -69.2(3) 2_765 . . . ?
C5 C4 C7 C12 50.2(3) . . . . ?
C12 C7 C8 C9 -0.1(4) . . . . ?
C4 C7 C8 C9 -179.4(2) . . . . ?
C7 C8 C9 C10 -1.0(4) . . . . ?
C7 C8 C9 Br1 -179.29(19) . . . . ?
C8 C9 C10 C11 1.4(4) . . . . ?
Br1 C9 C10 C11 179.6(2) . . . . ?
C8 C9 C10 O1 -174.1(2) . . . . ?
Br1 C9 C10 O1 4.2(3) . . . . ?
C9 C10 C11 C12 -0.6(4) . . . . ?
O1 C10 C11 C12 174.8(2) . . . . ?
C10 C11 C12 C7 -0.6(4) . . . . ?
C8 C7 C12 C11 1.0(4) . . . . ?
C4 C7 C12 C11 -179.7(2) . . . . ?
N1 C13 C14 N2 0.5(4) . . . . ?
O1 C13 C14 N2 178.2(3) . . . . ?
N1 C15 C16 N2 1.4(4) . . . . ?
N1 C15 C16 O2 179.6(2) . . . . ?
C22 C17 C18 C19 0.8(4) . . . . ?
O2 C17 C18 C19 175.4(2) . . . . ?
C17 C18 C19 C20 0.7(4) . . . . ?
C18 C19 C20 C21 -0.8(4) . . . . ?
C18 C19 C20 C23 179.2(3) . . . . ?
C19 C20 C21 C22 -0.5(4) . . . . ?
C23 C20 C21 C22 179.5(2) . . . . ?
C18 C17 C22 C21 -2.1(4) . . . . ?
O2 C17 C22 C21 -176.5(2) . . . . ?
C18 C17 C22 Br2 175.8(2) . . . . ?
O2 C17 C22 Br2 1.4(4) . . . . ?
C20 C21 C22 C17 2.0(4) . . . . ?
C20 C21 C22 Br2 -175.9(2) . . . . ?
C19 C20 C23 C24 0.0(4) . . . . ?
C21 C20 C23 C24 -180.0(2) . . . . ?
C19 C20 C23 C25 120.7(3) . . . . ?
C21 C20 C23 C25 -59.3(3) . . . . ?
C19 C20 C23 C26 -120.1(3) . . . . ?
C21 C20 C23 C26 59.9(3) . . . . ?
C20 C23 C24 C6 -179.5(2) . . . 2_765 ?
C25 C23 C24 C6 58.7(3) . . . 2_765 ?
C26 C23 C24 C6 -58.7(3) . . . 2_765 ?
C20 C23 C25 C2 178.1(2) . . . 2_765 ?
C24 C23 C25 C2 -58.5(3) . . . 2_765 ?
C26 C23 C25 C2 58.4(3) . . . 2_765 ?
C20 C23 C26 C4 -178.3(2) . . . 2_765 ?
C24 C23 C26 C4 58.8(3) . . . 2_765 ?
C25 C23 C26 C4 -58.2(3) . . . 2_765 ?
O1 C13 N1 C15 -178.7(2) . . . . ?
C14 C13 N1 C15 -0.9(4) . . . . ?
C16 C15 N1 C13 0.0(4) . . . . ?
O2 C16 N2 C14 -179.8(2) . . . . ?
C15 C16 N2 C14 -1.7(4) . . . . ?
C13 C14 N2 C16 0.7(4) . . . . ?
N1 C13 O1 C10 -168.8(3) . . . . ?
C14 C13 O1 C10 13.3(4) . . . . ?
C9 C10 O1 C13 -113.3(3) . . . . ?
C11 C10 O1 C13 71.4(3) . . . . ?
N2 C16 O2 C17 -9.7(4) . . . . ?
C15 C16 O2 C17 172.0(3) . . . . ?
C18 C17 O2 C16 117.6(3) . . . . ?
C22 C17 O2 C16 -67.9(3) . . . . ?
C1A C2A O1A C1A 57.1(5) 2_765 . . . ?
C2A C1A O1A C2A -56.6(5) 2_765 . . . ?
C1B C2B O1B C1B -57.3(5) 2_775 . . . ?
C2B C1B O1B C2B 57.2(5) 2_775 . . . ?
O1C C1C C2C O2C -58.4(4) . . . . ?
O2C C3C C4C O1C 58.9(3) . . . . ?
C3C C4C O1C C1C -58.2(4) . . . . ?
C2C C1C O1C C4C 57.9(4) . . . . ?
C1C C2C O2C C3C 58.0(3) . . . . ?
C4C C3C O2C C2C -58.1(3) . . . . ?
